data_7128499
loop_
_publ_author_name
'Aher, Yogesh N.'
'Pawar, Amit B.'

_publ_section_title
;
 Cp*Co(III)-Catalyzed C&#x2212;H Amination/Annulation Cascade of
 Sulfoxonium Ylides with Anthranils for the Synthesis of Indoloindolones
;
_journal_name_full 'Chemical Communications'
_journal_paper_doi 10.1039/D1CC02817K
_journal_year 2021
_chemical_absolute_configuration ad
_chemical_formula_moiety 'C15 H8 Br N O'
_chemical_formula_sum 'C15 H8 Br N O'
_chemical_formula_weight 298.13
_space_group_crystal_system orthorhombic
_space_group_IT_number 19
_space_group_name_Hall 'P 2ac 2ab'
_space_group_name_H-M_alt 'P 21 21 21'
_atom_sites_solution_hydrogens geom
_atom_sites_solution_primary direct
_atom_sites_solution_secondary difmap
_audit_creation_date 2021-01-07
_audit_creation_method
;
Olex2 1.2-ac21
(compiled 2015.09.16 svn.r134, GUI svn.r4998)
;
_audit_update_record
;
2021-04-06 deposited with the CCDC.	2021-06-15 downloaded from the CCDC.
;
_cell_angle_alpha 90.00
_cell_angle_beta 90.00
_cell_angle_gamma 90.00
_cell_formula_units_Z 4
_cell_length_a 5.0630(7)
_cell_length_b 6.0703(11)
_cell_length_c 36.335(5)
_cell_measurement_reflns_used 1204
_cell_measurement_temperature 150.00(10)
_cell_measurement_theta_max 66.9470
_cell_measurement_theta_min 2.4030
_cell_volume 1116.7(3)
_computing_cell_refinement 'CrysAlisPro 1.171.39.46e (Rigaku OD, 2018)'
_computing_data_collection 'CrysAlisPro 1.171.39.46e (Rigaku OD, 2018)'
_computing_data_reduction 'CrysAlisPro 1.171.39.46e (Rigaku OD, 2018)'
_computing_molecular_graphics 'Olex2 (Dolomanov et al., 2009)'
_computing_publication_material 'Olex2 (Dolomanov et al., 2009)'
_computing_structure_refinement 'ShelXL (Sheldrick, 2008)'
_computing_structure_solution 'ShelXT (Sheldrick, 2015)'
_diffrn_ambient_environment N~2~
_diffrn_ambient_temperature 150.00(10)
_diffrn_detector 'CCD plate'
_diffrn_detector_area_resol_mean 15.9974
_diffrn_detector_type Eos
_diffrn_measured_fraction_theta_full 0.988
_diffrn_measured_fraction_theta_max 0.988
_diffrn_measurement_details
;
List of Runs (angles in degrees, time in seconds):

  # Type    Start    End  Width  t~exp~   \w     \q     \k     \f   Frames
#--------------------------------------------------------------------------
  1  \w     80.00 115.00   1.00    1.50    --   25.44 178.00 -60.00   35
  2  \w    -10.00  88.00   1.00    1.50    --   25.44  57.00-150.00   98
  3  \w    112.00 143.00   1.00    7.50    --   66.72 111.00  90.00   31
  4  \w    115.00 148.00   1.00    7.50    --   66.72 178.00-150.00   33
  5  \w    101.00 137.00   1.00    7.50    --   66.72 111.00   0.00   36
  6  \w     39.00 146.00   1.00    7.50    --   66.72  30.00-180.00  107
  7  \w    134.00 178.00   1.00   12.50    --  108.00 104.00-120.00   44
  8  \w    125.00 178.00   1.00   12.50    --  108.00  54.00 -60.00   53
  9  \w     70.00 111.00   1.00   12.50    --  108.00-104.00  90.00   41
 10  \w     68.00 118.00   1.00   12.50    --  108.00  54.00 -60.00   50
 11  \w    132.00 171.00   1.00   12.50    --  108.00 104.00  60.00   39
 12  \w     81.00 125.00   1.00   12.50    --  108.00  65.00  30.00   44
 13  \w    129.00 175.00   1.00   12.50    --  108.00  65.00  30.00   46
 14  \w    106.00 178.00   1.00   12.50    --  108.00 104.00 -30.00   72
 15  \w     42.00  69.00   1.00   12.50    --  108.00-104.00  90.00   27
;
_diffrn_measurement_device 'four-circle diffractometer'
_diffrn_measurement_device_type 'SuperNova, Dual, Cu at home/near, Eos'
_diffrn_measurement_method '\w scans'
_diffrn_orient_matrix_type 'CrysAlisPro convention (1999,Acta A55,543-557)'
_diffrn_orient_matrix_UB_11 0.0725012000
_diffrn_orient_matrix_UB_12 0.2127631000
_diffrn_orient_matrix_UB_13 -0.0208122000
_diffrn_orient_matrix_UB_21 -0.1789844000
_diffrn_orient_matrix_UB_22 0.1340077000
_diffrn_orient_matrix_UB_23 0.0259767000
_diffrn_orient_matrix_UB_31 0.2349753000
_diffrn_orient_matrix_UB_32 0.0364543000
_diffrn_orient_matrix_UB_33 0.0262160000
_diffrn_radiation_monochromator mirror
_diffrn_radiation_probe x-ray
_diffrn_radiation_type CuK\a
_diffrn_radiation_wavelength 1.54184
_diffrn_reflns_av_R_equivalents 0.1276
_diffrn_reflns_av_unetI/netI 0.0686
_diffrn_reflns_limit_h_max 6
_diffrn_reflns_limit_h_min -5
_diffrn_reflns_limit_k_max 6
_diffrn_reflns_limit_k_min -7
_diffrn_reflns_limit_l_max 42
_diffrn_reflns_limit_l_min -33
_diffrn_reflns_number 1897
_diffrn_reflns_theta_full 66.77
_diffrn_reflns_theta_max 66.77
_diffrn_reflns_theta_min 7.70
_diffrn_source 'micro-focus sealed X-ray tube'
_diffrn_source_type 'SuperNova (Cu) X-ray Source'
_exptl_absorpt_coefficient_mu 4.882
_exptl_absorpt_correction_T_max 0.921
_exptl_absorpt_correction_T_min 0.550
_exptl_absorpt_correction_type gaussian
_exptl_absorpt_process_details
;
CrysAlisPro 1.171.39.46e (Rigaku Oxford Diffraction, 2018)
Numerical absorption correction based on gaussian integration over
			a multifaceted crystal model
Empirical absorption correction using spherical harmonics,
 implemented in SCALE3 ABSPACK scaling algorithm.
;
_exptl_crystal_density_diffrn 1.773
_exptl_crystal_density_method 'not measured'
_exptl_crystal_description orthorhombic
_exptl_crystal_F_000 592
_exptl_crystal_size_max 0.203
_exptl_crystal_size_mid 0.1
_exptl_crystal_size_min 0.071
_refine_diff_density_max 0.871
_refine_diff_density_min -0.735
_refine_diff_density_rms 0.136
_refine_ls_abs_structure_details 'Flack H D (1983), Acta Cryst. A39, 876-881'
_refine_ls_abs_structure_Flack -0.05(5)
_refine_ls_extinction_method none
_refine_ls_goodness_of_fit_ref 1.066
_refine_ls_hydrogen_treatment constr
_refine_ls_matrix_type full
_refine_ls_number_parameters 163
_refine_ls_number_reflns 1351
_refine_ls_number_restraints 0
_refine_ls_restrained_S_all 1.066
_refine_ls_R_factor_all 0.0658
_refine_ls_R_factor_gt 0.0553
_refine_ls_shift/su_max 0.001
_refine_ls_shift/su_mean 0.000
_refine_ls_structure_factor_coef Fsqd
_refine_ls_weighting_details 'calc w=1/[\s^2^(Fo^2^)+(0.1085P)^2^+0.0000P] where P=(Fo^2^+2Fc^2^)/3'
_refine_ls_weighting_scheme calc
_refine_ls_wR_factor_gt 0.1331
_refine_ls_wR_factor_ref 0.1370
_reflns_number_gt 1249
_reflns_number_total 1351
_reflns_threshold_expression >2sigma(I)
_cod_data_source_file d1cc02817k2.cif
_cod_data_source_block pab_yo_02_lt_cu
_cod_database_code 7128499
_chemical_oxdiff_formula 'C60 H32 Br4 N4 O4'
_reflns_odcompleteness_completeness 93.77
_reflns_odcompleteness_iscentric 1
_reflns_odcompleteness_theta 66.97
_olex2_refinement_description
;
1. Fixed Uiso
 At 1.2 times of:
  All C(H) groups
2.a Aromatic/amide H refined with riding coordinates:
 C12(H12), C14(H14), C4(H4), C11(H11), C5(H5), C2(H2), C7(H7), C3(H3)
;
_olex2_date_sample_data_collection 2021-01-06
_olex2_submission_special_instructions 'No special instructions were received'
_oxdiff_exptl_absorpt_empirical_details
;
Empirical correction (ABSPACK) includes:
- Absorption correction using spherical harmonics
- Frame scaling
;
_oxdiff_exptl_absorpt_empirical_full_max 7.146
_oxdiff_exptl_absorpt_empirical_full_min 0.549

loop_
_space_group_symop_id
_space_group_symop_operation_xyz
1 'x, y, z'
2 '-x+1/2, -y, z+1/2'
3 '-x, y+1/2, -z+1/2'
4 'x+1/2, -y+1/2, -z'

loop_
_atom_site_label
_atom_site_type_symbol
_atom_site_fract_x
_atom_site_fract_y
_atom_site_fract_z
_atom_site_U_iso_or_equiv
_atom_site_adp_type
_atom_site_occupancy
_atom_site_calc_flag
_atom_site_disorder_assembly
_atom_site_disorder_group
_atom_site_refinement_flags_posn
Br1 Br 0.43839(15) -0.17269(14) 0.720352(17) 0.0332(3) Uani 1 d . . .
N1 N 0.4468(12) 0.4215(11) 0.61161(13) 0.0236(12) Uani 1 d . . .
O1 O -0.0631(12) 0.7803(10) 0.63646(13) 0.0345(12) Uani 1 d . . .
C15 C 0.3518(12) 0.3187(13) 0.64358(15) 0.0214(13) Uani 1 d . . .
C1 C 0.6346(12) 0.3870(13) 0.58439(16) 0.0228(16) Uani 1 d . . .
C12 C 0.0982(13) 0.1950(13) 0.70691(17) 0.0267(15) Uani 1 d . . .
H12 H 0.0177 0.1515 0.7287 0.032 Uiso 1 calc . . R
C14 C 0.4441(13) 0.1255(11) 0.66130(15) 0.0208(12) Uani 1 d . . .
H14 H 0.5829 0.0414 0.6522 0.025 Uiso 1 calc . . R
C13 C 0.3104(14) 0.0725(13) 0.69331(17) 0.0241(14) Uani 1 d . . .
C10 C 0.1398(14) 0.4345(14) 0.65687(17) 0.0274(15) Uani 1 d . . .
C6 C 0.6093(13) 0.5721(13) 0.56028(17) 0.0244(15) Uani 1 d . . .
C9 C 0.1040(12) 0.6311(15) 0.63345(18) 0.0304(18) Uani 1 d . . .
C4 C 0.9585(15) 0.4127(16) 0.52379(17) 0.0339(18) Uani 1 d . . .
H4 H 1.0674 0.4173 0.5032 0.041 Uiso 1 calc . . R
C11 C 0.0071(12) 0.3750(12) 0.68914(18) 0.0251(15) Uani 1 d . . .
H11 H -0.1363 0.4552 0.6979 0.030 Uiso 1 calc . . R
C5 C 0.7738(13) 0.5957(15) 0.53033(16) 0.0292(17) Uani 1 d . . .
H5 H 0.7684 0.7193 0.5152 0.035 Uiso 1 calc . . R
C2 C 0.8126(15) 0.2234(12) 0.57849(16) 0.0234(14) Uani 1 d . . .
H2 H 0.8279 0.1053 0.5947 0.028 Uiso 1 calc . . R
C7 C 0.4060(14) 0.7141(12) 0.57425(17) 0.0262(15) Uani 1 d . . .
H7 H 0.3513 0.8473 0.5642 0.031 Uiso 1 calc . . R
C3 C 0.9748(15) 0.2392(14) 0.54661(19) 0.0318(17) Uani 1 d . . .
H3 H 1.0946 0.1272 0.5415 0.038 Uiso 1 calc . . R
C8 C 0.3093(14) 0.6172(12) 0.60489(17) 0.0252(16) Uani 1 d . . .

loop_
_atom_site_aniso_label
_atom_site_aniso_U_11
_atom_site_aniso_U_22
_atom_site_aniso_U_33
_atom_site_aniso_U_23
_atom_site_aniso_U_13
_atom_site_aniso_U_12
Br1 0.0364(4) 0.0369(5) 0.0263(4) 0.0065(3) 0.0036(3) 0.0021(3)
N1 0.019(2) 0.029(3) 0.022(2) -0.001(2) 0.000(2) 0.006(3)
O1 0.038(3) 0.034(3) 0.031(2) -0.003(2) -0.004(2) 0.005(3)
C15 0.024(3) 0.019(4) 0.020(3) -0.005(3) -0.008(2) -0.005(3)
C1 0.014(3) 0.035(5) 0.019(2) -0.003(3) 0.000(2) 0.002(3)
C12 0.024(3) 0.030(4) 0.026(3) -0.009(3) -0.006(3) 0.001(3)
C14 0.025(3) 0.018(4) 0.019(2) -0.005(2) -0.006(2) 0.000(3)
C13 0.026(3) 0.022(4) 0.024(3) 0.001(3) -0.011(2) -0.005(3)
C10 0.034(3) 0.030(4) 0.019(3) -0.005(3) -0.001(2) -0.001(3)
C6 0.027(3) 0.020(4) 0.027(3) -0.001(3) -0.006(3) 0.004(3)
C9 0.016(3) 0.043(6) 0.031(3) -0.006(3) -0.008(3) -0.001(3)
C4 0.024(3) 0.054(5) 0.024(3) -0.007(3) 0.011(3) -0.021(4)
C11 0.019(3) 0.027(5) 0.029(3) -0.007(3) -0.001(2) 0.001(3)
C5 0.028(3) 0.043(5) 0.017(3) 0.015(3) -0.009(2) -0.012(3)
C2 0.036(3) 0.015(4) 0.019(3) 0.008(2) 0.000(3) 0.000(3)
C7 0.024(3) 0.024(4) 0.030(3) 0.001(3) -0.008(3) 0.008(3)
C3 0.027(3) 0.023(4) 0.045(4) -0.011(3) -0.014(3) 0.015(3)
C8 0.026(3) 0.022(5) 0.028(3) 0.002(3) -0.009(3) 0.014(3)

loop_
_atom_type_symbol
_atom_type_description
_atom_type_scat_dispersion_real
_atom_type_scat_dispersion_imag
_atom_type_scat_source
C C 0.0181 0.0091 'International Tables Vol C Tables 4.2.6.8 and 6.1.1.4'
H H 0.0000 0.0000 'International Tables Vol C Tables 4.2.6.8 and 6.1.1.4'
Br Br -0.6763 1.2805 'International Tables Vol C Tables 4.2.6.8 and 6.1.1.4'
N N 0.0311 0.0180 'International Tables Vol C Tables 4.2.6.8 and 6.1.1.4'
O O 0.0492 0.0322 'International Tables Vol C Tables 4.2.6.8 and 6.1.1.4'

loop_
_exptl_crystal_face_index_h
_exptl_crystal_face_index_k
_exptl_crystal_face_index_l
_exptl_crystal_face_perp_dist
3 0 3 0.0933
-3 0 -3 0.0933
0 4 4 0.0306
0 -4 0 0.0559
0 2 19 0.0341
0 -2 -18 0.0551
0 2 -21 0.0337
0 -2 21 0.0565
0 4 -8 0.0197
0 -4 9 0.0498

loop_
_geom_angle_atom_site_label_1
_geom_angle_atom_site_label_2
_geom_angle_atom_site_label_3
_geom_angle
_geom_angle_site_symmetry_1
_geom_angle_site_symmetry_3
_geom_angle_publ_flag
C1 N1 C15 139.2(6) . . ?
C1 N1 C8 110.2(6) . . ?
C8 N1 C15 110.6(6) . . ?
N1 C15 C14 129.1(6) . . ?
C10 C15 N1 109.4(6) . . ?
C10 C15 C14 121.5(6) . . ?
N1 C1 C6 104.9(6) . . ?
C2 C1 N1 132.6(6) . . ?
C2 C1 C6 122.5(6) . . ?
C13 C12 H12 119.2 . . ?
C11 C12 H12 119.2 . . ?
C11 C12 C13 121.6(7) . . ?
C15 C14 H14 122.8 . . ?
C13 C14 C15 114.4(6) . . ?
C13 C14 H14 122.8 . . ?
C12 C13 Br1 119.8(5) . . ?
C14 C13 Br1 116.8(5) . . ?
C14 C13 C12 123.3(6) . . ?
C15 C10 C9 107.9(6) . . ?
C15 C10 C11 122.6(7) . . ?
C11 C10 C9 129.2(7) . . ?
C1 C6 C7 108.6(6) . . ?
C5 C6 C1 120.8(7) . . ?
C5 C6 C7 130.6(7) . . ?
O1 C9 C10 128.4(6) . . ?
O1 C9 C8 125.8(7) . . ?
C8 C9 C10 105.8(6) . . ?
C5 C4 H4 118.9 . . ?
C3 C4 H4 118.9 . . ?
C3 C4 C5 122.1(6) . . ?
C12 C11 C10 116.5(6) . . ?
C12 C11 H11 121.8 . . ?
C10 C11 H11 121.8 . . ?
C6 C5 C4 115.7(7) . . ?
C6 C5 H5 122.2 . . ?
C4 C5 H5 122.2 . . ?
C1 C2 H2 121.2 . . ?
C1 C2 C3 117.5(6) . . ?
C3 C2 H2 121.2 . . ?
C6 C7 H7 126.6 . . ?
C8 C7 C6 106.8(6) . . ?
C8 C7 H7 126.6 . . ?
C4 C3 C2 121.3(7) . . ?
C4 C3 H3 119.3 . . ?
C2 C3 H3 119.3 . . ?
N1 C8 C9 106.1(6) . . ?
C7 C8 N1 109.5(6) . . ?
C7 C8 C9 144.3(7) . . ?

loop_
_geom_bond_atom_site_label_1
_geom_bond_atom_site_label_2
_geom_bond_distance
_geom_bond_site_symmetry_2
_geom_bond_publ_flag
Br1 C13 1.897(7) . ?
N1 C15 1.404(9) . ?
N1 C1 1.388(8) . ?
N1 C8 1.398(9) . ?
O1 C9 1.244(9) . ?
C15 C14 1.417(10) . ?
C15 C10 1.371(10) . ?
C1 C6 1.431(10) . ?
C1 C2 1.359(10) . ?
C12 H12 0.9300 . ?
C12 C13 1.397(10) . ?
C12 C11 1.350(10) . ?
C14 H14 0.9300 . ?
C14 C13 1.384(9) . ?
C10 C9 1.477(11) . ?
C10 C11 1.399(10) . ?
C6 C5 1.378(10) . ?
C6 C7 1.435(9) . ?
C9 C8 1.471(10) . ?
C4 H4 0.9300 . ?
C4 C5 1.471(12) . ?
C4 C3 1.343(12) . ?
C11 H11 0.9300 . ?
C5 H5 0.9300 . ?
C2 H2 0.9300 . ?
C2 C3 1.423(11) . ?
C7 H7 0.9300 . ?
C7 C8 1.351(10) . ?
C3 H3 0.9300 . ?

loop_
_geom_torsion_atom_site_label_1
_geom_torsion_atom_site_label_2
_geom_torsion_atom_site_label_3
_geom_torsion_atom_site_label_4
_geom_torsion
_geom_torsion_site_symmetry_1
_geom_torsion_site_symmetry_2
_geom_torsion_site_symmetry_3
_geom_torsion_site_symmetry_4
_geom_torsion_publ_flag
N1 C15 C14 C13 177.9(6) . . . . ?
N1 C15 C10 C9 -3.4(7) . . . . ?
N1 C15 C10 C11 -178.3(7) . . . . ?
N1 C1 C6 C5 177.9(6) . . . . ?
N1 C1 C6 C7 0.5(7) . . . . ?
N1 C1 C2 C3 178.7(7) . . . . ?
O1 C9 C8 N1 -178.6(6) . . . . ?
O1 C9 C8 C7 -3.1(16) . . . . ?
C15 N1 C1 C6 179.6(8) . . . . ?
C15 N1 C1 C2 -0.1(14) . . . . ?
C15 N1 C8 C9 -3.4(7) . . . . ?
C15 N1 C8 C7 179.4(6) . . . . ?
C15 C14 C13 Br1 -175.8(4) . . . . ?
C15 C14 C13 C12 1.3(9) . . . . ?
C15 C10 C9 O1 -178.8(7) . . . . ?
C15 C10 C9 C8 1.3(7) . . . . ?
C15 C10 C11 C12 -0.2(10) . . . . ?
C1 N1 C15 C14 4.6(13) . . . . ?
C1 N1 C15 C10 -174.9(8) . . . . ?
C1 N1 C8 C9 176.1(6) . . . . ?
C1 N1 C8 C7 -1.1(8) . . . . ?
C1 C6 C5 C4 4.2(9) . . . . ?
C1 C6 C7 C8 -1.2(8) . . . . ?
C1 C2 C3 C4 2.0(11) . . . . ?
C14 C15 C10 C9 177.1(6) . . . . ?
C14 C15 C10 C11 2.2(10) . . . . ?
C13 C12 C11 C10 -1.2(9) . . . . ?
C10 C15 C14 C13 -2.7(9) . . . . ?
C10 C9 C8 N1 1.3(7) . . . . ?
C10 C9 C8 C7 176.8(11) . . . . ?
C6 C1 C2 C3 -0.9(10) . . . . ?
C6 C7 C8 N1 1.4(8) . . . . ?
C6 C7 C8 C9 -174.0(10) . . . . ?
C9 C10 C11 C12 -173.8(6) . . . . ?
C11 C12 C13 Br1 177.7(5) . . . . ?
C11 C12 C13 C14 0.6(10) . . . . ?
C11 C10 C9 O1 -4.4(12) . . . . ?
C11 C10 C9 C8 175.7(7) . . . . ?
C5 C6 C7 C8 -178.3(8) . . . . ?
C5 C4 C3 C2 0.1(11) . . . . ?
C2 C1 C6 C5 -2.3(10) . . . . ?
C2 C1 C6 C7 -179.7(6) . . . . ?
C7 C6 C5 C4 -179.0(7) . . . . ?
C3 C4 C5 C6 -3.2(10) . . . . ?
C8 N1 C15 C14 -176.2(7) . . . . ?
C8 N1 C15 C10 4.4(7) . . . . ?
C8 N1 C1 C6 0.4(7) . . . . ?
C8 N1 C1 C2 -179.4(7) . . . . ?

loop_
_exptl_oxdiff_crystal_face_indexfrac_h
_exptl_oxdiff_crystal_face_indexfrac_k
_exptl_oxdiff_crystal_face_indexfrac_l
_exptl_oxdiff_crystal_face_x
_exptl_oxdiff_crystal_face_y
_exptl_oxdiff_crystal_face_z
2.9979 0.0053 3.0072 0.1559 -0.4578 0.7835
-2.9979 -0.0053 -3.0072 -0.1559 0.4578 -0.7835
-0.0136 3.9981 4.0030 0.7663 0.6422 0.2475
0.0124 -3.9991 0.0001 -0.8500 -0.5381 -0.1429
-0.0119 1.9950 19.0147 0.0279 0.7634 0.5684
0.0116 -1.9952 -18.0139 -0.0488 -0.7374 -0.5423
0.0001 2.0046 -21.0164 0.8639 -0.2773 -0.4779
-0.0001 -2.0046 21.0164 -0.8639 0.2773 0.4779
-0.0100 4.0010 -8.0063 1.0172 0.3300 -0.0664
0.0097 -4.0012 9.0071 -1.0381 -0.3040 0.0926
